data_4081216
loop_
_publ_author_name
'Sakaba, Hiroyuki'
'Arai, Yasuhiro'
'Suganuma, Kensei'
'Kwon, Eunsang'

_publ_section_title
;
 Synthesis, Structure, and Reactivity of Tungsten Acetylide--Germylene
 Complexes
;
_journal_issue 18
_journal_name_full Organometallics
_journal_page_first 5038
_journal_paper_doi 10.1021/om4000264
_journal_volume 32
_journal_year 2013
_chemical_formula_moiety 'C37 H44 Ge N2 O2 W'
_chemical_formula_sum 'C37 H44 Ge N2 O2 W'
_chemical_formula_weight 805.21
_space_group_IT_number 14
_symmetry_cell_setting monoclinic
_symmetry_Int_Tables_number 14
_symmetry_space_group_name_Hall '-P 2ybc'
_symmetry_space_group_name_H-M 'P 1 21/c 1'
_atom_sites_solution_hydrogens geom
_atom_sites_solution_primary direct
_atom_sites_solution_secondary difmap
_cell_angle_alpha 90.0000
_cell_angle_beta 104.291(7)
_cell_angle_gamma 90.0000
_cell_formula_units_Z 8
_cell_length_a 33.805(3)
_cell_length_b 14.2517(10)
_cell_length_c 18.5822(13)
_cell_measurement_reflns_used 55597
_cell_measurement_temperature 150
_cell_measurement_theta_max 27.70
_cell_measurement_theta_min 3.00
_cell_volume 8675.5(12)
_computing_cell_refinement 'CrystalClear-SM Auto 2.0 r4'
_computing_data_collection 'CrystalClear-SM Auto 2.0 r4 (Rigaku, 2009)'
_computing_data_reduction 'CrystalClear-SM Auto 2.0 r4'
_computing_molecular_graphics 'CrystalStructure 4.0'
_computing_publication_material 'CrystalStructure 4.0 (Rigaku, 2010)'
_computing_structure_refinement 'SHELXL97 (Sheldrick, 2008)'
_computing_structure_solution 'SIR92 (Altomare, et al., 1994)'
_diffrn_ambient_temperature 150
_diffrn_detector_area_resol_mean 6.827
_diffrn_measured_fraction_theta_full 0.980
_diffrn_measured_fraction_theta_max 0.980
_diffrn_measurement_device_type 'Rigaku XtaLAB mini'
_diffrn_measurement_method \w
_diffrn_radiation_type 'Mo K\a'
_diffrn_radiation_wavelength 0.71075
_diffrn_reflns_av_R_equivalents 0.0729
_diffrn_reflns_limit_h_max 43
_diffrn_reflns_limit_h_min -43
_diffrn_reflns_limit_k_max 18
_diffrn_reflns_limit_k_min -18
_diffrn_reflns_limit_l_max 24
_diffrn_reflns_limit_l_min -23
_diffrn_reflns_number 78865
_diffrn_reflns_theta_full 27.48
_diffrn_reflns_theta_max 27.49
_diffrn_standards_number 0
_exptl_absorpt_coefficient_mu 3.372
_exptl_absorpt_correction_T_max 0.603
_exptl_absorpt_correction_T_min 0.432
_exptl_absorpt_correction_type multi-scan
_exptl_absorpt_process_details 'REQAB (Rigaku, 1998)'
_exptl_crystal_colour yellow
_exptl_crystal_density_diffrn 1.233
_exptl_crystal_density_method 'not measured'
_exptl_crystal_description block
_exptl_crystal_F_000 3216.00
_exptl_crystal_size_max 0.200
_exptl_crystal_size_mid 0.200
_exptl_crystal_size_min 0.150
_refine_diff_density_max 1.440
_refine_diff_density_min -1.160
_refine_ls_extinction_method none
_refine_ls_goodness_of_fit_ref 1.056
_refine_ls_hydrogen_treatment constr
_refine_ls_number_parameters 779
_refine_ls_number_reflns 19515
_refine_ls_number_restraints 0
_refine_ls_R_factor_gt 0.0597
_refine_ls_shift/su_max 0.001
_refine_ls_structure_factor_coef Fsqd
_refine_ls_weighting_details 'w = 1/[\s^2^(Fo^2^)+(0.0605P)^2^+51.8185P] where P=(Fo^2^+2Fc^2^)/3'
_refine_ls_weighting_scheme calc
_refine_ls_wR_factor_ref 0.1637
_reflns_number_gt 12757
_reflns_number_total 19515
_reflns_threshold_expression F^2^>2.0\s(F^2^)
_cod_data_source_file om4000264_si_002.cif
_cod_data_source_block complex_cis9b
_cod_database_code 4081216

loop_
_symmetry_equiv_pos_site_id
_symmetry_equiv_pos_as_xyz
1 +X,+Y,+Z
2 -X,1/2+Y,1/2-Z
3 -X,-Y,-Z
4 +X,1/2-Y,1/2+Z

loop_
_atom_site_label
_atom_site_type_symbol
_atom_site_fract_x
_atom_site_fract_y
_atom_site_fract_z
_atom_site_U_iso_or_equiv
_atom_site_adp_type
_atom_site_occupancy
_atom_site_symmetry_multiplicity
_atom_site_calc_flag
_atom_site_refinement_flags
W1 W 0.05950(2) 0.14156(3) 0.36283(2) 0.03364(10) Uani 1.0 4 d .
W2 W 0.43774(2) 0.14398(2) 0.80753(2) 0.03143(10) Uani 1.0 4 d .
Ge1 Ge 0.11070(2) 0.14733(7) 0.28137(5) 0.0351(2) Uani 1.0 4 d .
Ge2 Ge 0.38763(2) 0.15462(6) 0.67950(5) 0.0340(2) Uani 1.0 4 d .
O1 O 0.00386(19) 0.1947(5) 0.2075(4) 0.0550(18) Uani 1.0 4 d .
O2 O 0.0215(3) 0.3361(5) 0.3812(4) 0.0600(19) Uani 1.0 4 d .
O3 O 0.49534(18) 0.1870(5) 0.7037(4) 0.0523(17) Uani 1.0 4 d .
O4 O 0.4805(2) 0.3319(5) 0.8608(4) 0.0575(18) Uani 1.0 4 d .
N1 N 0.0870(2) 0.0978(5) 0.1748(4) 0.0366(16) Uani 1.0 4 d .
N2 N 0.0550(3) -0.0490(7) -0.0250(4) 0.056(3) Uani 1.0 4 d .
N3 N 0.4112(2) 0.1003(6) 0.5964(4) 0.0384(17) Uani 1.0 4 d .
N4 N 0.4472(3) -0.0498(6) 0.4296(4) 0.0442(18) Uani 1.0 4 d .
C1 C 0.1158(3) 0.2096(7) 0.4157(5) 0.039(2) Uani 1.0 4 d .
C2 C 0.1474(3) 0.2467(7) 0.4454(5) 0.047(3) Uani 1.0 4 d .
C3 C 0.1883(3) 0.2887(9) 0.4796(6) 0.057(3) Uani 1.0 4 d .
C4 C 0.2180(5) 0.2054(17) 0.5098(16) 0.249(16) Uani 1.0 4 d .
C5 C 0.2018(6) 0.3476(16) 0.4269(10) 0.213(15) Uani 1.0 4 d .
C6 C 0.1904(5) 0.3333(18) 0.5477(10) 0.196(13) Uani 1.0 4 d .
C7 C 0.1580(3) 0.0620(8) 0.3002(5) 0.047(3) Uani 1.0 4 d .
C8 C 0.1742(3) 0.0241(8) 0.2448(7) 0.062(3) Uani 1.0 4 d .
C9 C 0.2070(4) -0.0395(9) 0.2619(9) 0.087(5) Uani 1.0 4 d .
C10 C 0.2231(4) -0.0640(9) 0.3329(10) 0.085(5) Uani 1.0 4 d .
C11 C 0.2073(4) -0.0329(11) 0.3868(8) 0.091(5) Uani 1.0 4 d .
C12 C 0.1748(4) 0.0291(10) 0.3720(7) 0.075(4) Uani 1.0 4 d .
C13 C 0.1310(3) 0.2679(6) 0.2532(4) 0.0357(19) Uani 1.0 4 d .
C14 C 0.1666(3) 0.2750(8) 0.2301(5) 0.047(3) Uani 1.0 4 d .
C15 C 0.1805(4) 0.3621(8) 0.2128(6) 0.058(3) Uani 1.0 4 d .
C16 C 0.1592(4) 0.4431(8) 0.2180(6) 0.058(3) Uani 1.0 4 d .
C17 C 0.1234(3) 0.4347(8) 0.2422(6) 0.056(3) Uani 1.0 4 d .
C18 C 0.1096(3) 0.3493(7) 0.2587(5) 0.043(3) Uani 1.0 4 d .
C19 C 0.0654(3) 0.0179(7) 0.1678(5) 0.046(3) Uani 1.0 4 d .
C20 C 0.0535(3) -0.0316(8) 0.1026(5) 0.049(3) Uani 1.0 4 d .
C21 C 0.0646(3) 0.0004(7) 0.0387(5) 0.042(2) Uani 1.0 4 d .
C22 C 0.0848(3) 0.0876(7) 0.0447(5) 0.040(2) Uani 1.0 4 d .
C23 C 0.0954(3) 0.1318(7) 0.1121(5) 0.039(2) Uani 1.0 4 d .
C24 C 0.0331(4) -0.1368(8) -0.0289(6) 0.066(3) Uani 1.0 4 d .
C25 C 0.0713(4) -0.0248(10) -0.0879(5) 0.076(4) Uani 1.0 4 d .
C26 C 0.0249(3) 0.1723(7) 0.2645(5) 0.040(2) Uani 1.0 4 d .
C27 C 0.0382(3) 0.2643(7) 0.3745(5) 0.043(3) Uani 1.0 4 d .
C28 C 0.0644(3) -0.0227(7) 0.3952(5) 0.044(3) Uani 1.0 4 d .
C29 C 0.0777(3) 0.0282(7) 0.4616(5) 0.047(3) Uani 1.0 4 d .
C30 C 0.0458(3) 0.0863(7) 0.4719(5) 0.044(3) Uani 1.0 4 d .
C31 C 0.0111(3) 0.0692(7) 0.4114(5) 0.040(2) Uani 1.0 4 d .
C32 C 0.0229(3) 0.0023(7) 0.3638(5) 0.042(2) Uani 1.0 4 d .
C33 C 0.0853(4) -0.1034(8) 0.3685(7) 0.068(3) Uani 1.0 4 d .
C34 C 0.1182(3) 0.0160(9) 0.5162(6) 0.071(4) Uani 1.0 4 d .
C35 C 0.0466(4) 0.1452(8) 0.5386(6) 0.070(4) Uani 1.0 4 d .
C36 C -0.0312(3) 0.1077(8) 0.4036(6) 0.057(3) Uani 1.0 4 d .
C37 C -0.0056(3) -0.0432(8) 0.2969(5) 0.052(3) Uani 1.0 4 d .
C51 C 0.3884 0.7748 0.1554 0.37(3) Uiso 1.0 4 d .
C52 C 0.3648 0.7215 0.0792 0.59(5) Uiso 1.0 4 d .
C53 C 0.3655 0.7471 0.0224 0.40(3) Uiso 1.0 4 d .
C54 C 0.3428 0.6698 -0.0582 0.32(2) Uiso 1.0 4 d .
C55 C 0.3338 0.6981 -0.1278 0.36(3) Uiso 1.0 4 d .
C101 C 0.3832(3) 0.2229(7) 0.8078(5) 0.038(2) Uani 1.0 4 d .
C102 C 0.3527(3) 0.2650(7) 0.8082(5) 0.041(2) Uani 1.0 4 d .
C103 C 0.3141(3) 0.3187(8) 0.8051(5) 0.050(3) Uani 1.0 4 d .
C104A C 0.2910(9) 0.263(3) 0.8530(17) 0.097(9) Uiso 0.5000 4 d .
C104B C 0.3045(6) 0.3278(15) 0.8808(11) 0.052(5) Uiso 0.5000 4 d .
C105 C 0.2838(4) 0.3012(14) 0.7350(10) 0.174(11) Uani 1.0 4 d .
C106 C 0.3212(5) 0.4228(12) 0.8035(16) 0.228(15) Uani 1.0 4 d .
C107 C 0.3371(3) 0.0772(7) 0.6542(5) 0.045(3) Uani 1.0 4 d .
C108 C 0.3227(4) 0.0341(10) 0.5847(6) 0.080(4) Uani 1.0 4 d .
C109 C 0.2882(5) -0.0202(12) 0.5704(9) 0.113(6) Uani 1.0 4 d .
C110 C 0.2668(4) -0.0340(10) 0.6206(9) 0.091(5) Uani 1.0 4 d .
C111 C 0.2796(4) 0.0076(9) 0.6894(8) 0.078(4) Uani 1.0 4 d .
C112 C 0.3159(3) 0.0613(8) 0.7069(7) 0.062(3) Uani 1.0 4 d .
C113 C 0.3715(3) 0.2781(6) 0.6345(5) 0.0339(18) Uani 1.0 4 d .
C114 C 0.3366(3) 0.2929(7) 0.5786(5) 0.044(3) Uani 1.0 4 d .
C115 C 0.3245(3) 0.3815(8) 0.5509(6) 0.055(3) Uani 1.0 4 d .
C116 C 0.3478(3) 0.4587(8) 0.5811(6) 0.053(3) Uani 1.0 4 d .
C117 C 0.3828(3) 0.4473(7) 0.6361(6) 0.050(3) Uani 1.0 4 d .
C118 C 0.3946(3) 0.3547(7) 0.6632(5) 0.041(2) Uani 1.0 4 d .
C119 C 0.4320(3) 0.0199(7) 0.6097(5) 0.046(3) Uani 1.0 4 d .
C120 C 0.4448(3) -0.0301(7) 0.5575(5) 0.044(3) Uani 1.0 4 d .
C121 C 0.4357(3) 0.0001(6) 0.4824(5) 0.0370(19) Uani 1.0 4 d .
C122 C 0.4158(3) 0.0867(7) 0.4699(5) 0.042(2) Uani 1.0 4 d .
C123 C 0.4037(3) 0.1326(7) 0.5250(5) 0.040(2) Uani 1.0 4 d .
C124 C 0.4686(4) -0.1394(7) 0.4462(6) 0.058(3) Uani 1.0 4 d .
C125 C 0.4332(3) -0.0268(8) 0.3503(5) 0.057(3) Uani 1.0 4 d .
C126 C 0.4733(3) 0.1697(6) 0.7408(5) 0.0349(19) Uani 1.0 4 d .
C127 C 0.4623(3) 0.2635(7) 0.8399(5) 0.039(2) Uani 1.0 4 d .
C128 C 0.4284(3) -0.0188(7) 0.8325(5) 0.044(3) Uani 1.0 4 d .
C129 C 0.4152(3) 0.0335(7) 0.8858(6) 0.051(3) Uani 1.0 4 d .
C130 C 0.4480(4) 0.0870(7) 0.9269(5) 0.049(3) Uani 1.0 4 d .
C131 C 0.4835(3) 0.0658(7) 0.9004(5) 0.044(3) Uani 1.0 4 d .
C132 C 0.4704(3) -0.0005(7) 0.8412(5) 0.042(2) Uani 1.0 4 d .
C133 C 0.4047(4) -0.0940(8) 0.7849(7) 0.068(3) Uani 1.0 4 d .
C134 C 0.3743(4) 0.0266(9) 0.9029(8) 0.087(5) Uani 1.0 4 d .
C135 C 0.4485(5) 0.1453(8) 0.9956(6) 0.082(5) Uani 1.0 4 d .
C136 C 0.5263(4) 0.0996(8) 0.9334(6) 0.066(3) Uani 1.0 4 d .
C137 C 0.4990(3) -0.0492(8) 0.8025(5) 0.055(3) Uani 1.0 4 d .
H4A H 0.2067 0.1675 0.5440 0.2986 Uiso 1.0 4 calc R
H4B H 0.2447 0.2303 0.5361 0.2986 Uiso 1.0 4 calc R
H4C H 0.2212 0.1662 0.4682 0.2986 Uiso 1.0 4 calc R
H5A H 0.2305 0.3645 0.4468 0.2552 Uiso 1.0 4 calc R
H5B H 0.1851 0.4048 0.4180 0.2552 Uiso 1.0 4 calc R
H5C H 0.1987 0.3136 0.3800 0.2552 Uiso 1.0 4 calc R
H6A H 0.1736 0.3902 0.5393 0.2355 Uiso 1.0 4 calc R
H6B H 0.2188 0.3502 0.5708 0.2355 Uiso 1.0 4 calc R
H6C H 0.1803 0.2907 0.5805 0.2355 Uiso 1.0 4 calc R
H8 H 0.1630 0.0415 0.1945 0.0742 Uiso 1.0 4 calc R
H9 H 0.2177 -0.0651 0.2234 0.1046 Uiso 1.0 4 calc R
H10 H 0.2462 -0.1042 0.3446 0.1022 Uiso 1.0 4 calc R
H11 H 0.2184 -0.0534 0.4363 0.1096 Uiso 1.0 4 calc R
H12 H 0.1637 0.0497 0.4115 0.0904 Uiso 1.0 4 calc R
H14 H 0.1817 0.2201 0.2258 0.0568 Uiso 1.0 4 calc R
H15 H 0.2052 0.3657 0.1972 0.0695 Uiso 1.0 4 calc R
H16 H 0.1685 0.5025 0.2056 0.0697 Uiso 1.0 4 calc R
H17 H 0.1083 0.4895 0.2473 0.0672 Uiso 1.0 4 calc R
H18 H 0.0849 0.3456 0.2742 0.0511 Uiso 1.0 4 calc R
H19 H 0.0580 -0.0059 0.2104 0.0555 Uiso 1.0 4 calc R
H20 H 0.0378 -0.0873 0.1007 0.0591 Uiso 1.0 4 calc R
H22 H 0.0911 0.1154 0.0023 0.0484 Uiso 1.0 4 calc R
H23 H 0.1095 0.1898 0.1151 0.0470 Uiso 1.0 4 calc R
H24A H 0.0066 -0.1258 -0.0177 0.0797 Uiso 1.0 4 calc R
H24B H 0.0490 -0.1810 0.0073 0.0797 Uiso 1.0 4 calc R
H24C H 0.0288 -0.1631 -0.0789 0.0797 Uiso 1.0 4 calc R
H25A H 0.1011 -0.0282 -0.0732 0.0918 Uiso 1.0 4 calc R
H25B H 0.0628 0.0390 -0.1044 0.0918 Uiso 1.0 4 calc R
H25C H 0.0608 -0.0690 -0.1286 0.0918 Uiso 1.0 4 calc R
H33A H 0.0887 -0.1548 0.4046 0.0820 Uiso 1.0 4 calc R
H33B H 0.1122 -0.0833 0.3631 0.0820 Uiso 1.0 4 calc R
H33C H 0.0688 -0.1251 0.3204 0.0820 Uiso 1.0 4 calc R
H34A H 0.1401 0.0284 0.4915 0.0848 Uiso 1.0 4 calc R
H34B H 0.1205 -0.0484 0.5352 0.0848 Uiso 1.0 4 calc R
H34C H 0.1203 0.0601 0.5574 0.0848 Uiso 1.0 4 calc R
H35A H 0.0690 0.1907 0.5453 0.0840 Uiso 1.0 4 calc R
H35B H 0.0508 0.1049 0.5826 0.0840 Uiso 1.0 4 calc R
H35C H 0.0206 0.1785 0.5317 0.0840 Uiso 1.0 4 calc R
H36A H -0.0302 0.1764 0.4030 0.0682 Uiso 1.0 4 calc R
H36B H -0.0417 0.0867 0.4456 0.0682 Uiso 1.0 4 calc R
H36C H -0.0492 0.0851 0.3572 0.0682 Uiso 1.0 4 calc R
H37A H -0.0087 -0.1099 0.3070 0.0620 Uiso 1.0 4 calc R
H37B H 0.0058 -0.0365 0.2535 0.0620 Uiso 1.0 4 calc R
H37C H -0.0323 -0.0125 0.2869 0.0620 Uiso 1.0 4 calc R
H105A H 0.2610 0.3452 0.7302 0.2086 Uiso 1.0 4 calc R
H105B H 0.2736 0.2367 0.7347 0.2086 Uiso 1.0 4 calc R
H105C H 0.2965 0.3098 0.6935 0.2086 Uiso 1.0 4 calc R
H106A H 0.3423 0.4411 0.8476 0.2735 Uiso 1.0 4 calc R
H106B H 0.2958 0.4562 0.8030 0.2735 Uiso 1.0 4 calc R
H106C H 0.3302 0.4390 0.7587 0.2735 Uiso 1.0 4 calc R
H108 H 0.3371 0.0427 0.5472 0.0963 Uiso 1.0 4 calc R
H109 H 0.2793 -0.0490 0.5231 0.1362 Uiso 1.0 4 calc R
H110 H 0.2429 -0.0720 0.6092 0.1095 Uiso 1.0 4 calc R
H111 H 0.2640 0.0002 0.7252 0.0937 Uiso 1.0 4 calc R
H112 H 0.3256 0.0864 0.7554 0.0738 Uiso 1.0 4 calc R
H114 H 0.3203 0.2405 0.5583 0.0529 Uiso 1.0 4 calc R
H115 H 0.3006 0.3893 0.5119 0.0656 Uiso 1.0 4 calc R
H116 H 0.3395 0.5198 0.5633 0.0631 Uiso 1.0 4 calc R
H117 H 0.3989 0.5000 0.6562 0.0595 Uiso 1.0 4 calc R
H118 H 0.4188 0.3463 0.7015 0.0495 Uiso 1.0 4 calc R
H119 H 0.4382 -0.0039 0.6589 0.0554 Uiso 1.0 4 calc R
H120 H 0.4600 -0.0861 0.5714 0.0533 Uiso 1.0 4 calc R
H122 H 0.4105 0.1141 0.4218 0.0508 Uiso 1.0 4 calc R
H123 H 0.3892 0.1900 0.5132 0.0481 Uiso 1.0 4 calc R
H124A H 0.4515 -0.1835 0.4657 0.0692 Uiso 1.0 4 calc R
H124B H 0.4944 -0.1297 0.4833 0.0692 Uiso 1.0 4 calc R
H124C H 0.4741 -0.1651 0.4007 0.0692 Uiso 1.0 4 calc R
H125A H 0.4422 0.0366 0.3417 0.0680 Uiso 1.0 4 calc R
H125B H 0.4033 -0.0297 0.3352 0.0680 Uiso 1.0 4 calc R
H125C H 0.4446 -0.0720 0.3212 0.0680 Uiso 1.0 4 calc R
H133A H 0.3793 -0.0675 0.7543 0.0819 Uiso 1.0 4 calc R
H133B H 0.3982 -0.1439 0.8165 0.0819 Uiso 1.0 4 calc R
H133C H 0.4209 -0.1200 0.7527 0.0819 Uiso 1.0 4 calc R
H134A H 0.3621 0.0892 0.9008 0.1040 Uiso 1.0 4 calc R
H134B H 0.3775 0.0002 0.9527 0.1040 Uiso 1.0 4 calc R
H134C H 0.3565 -0.0143 0.8664 0.1040 Uiso 1.0 4 calc R
H135A H 0.4427 0.1048 1.0344 0.0983 Uiso 1.0 4 calc R
H135B H 0.4276 0.1944 0.9831 0.0983 Uiso 1.0 4 calc R
H135C H 0.4754 0.1743 1.0136 0.0983 Uiso 1.0 4 calc R
H136A H 0.5355 0.0775 0.9847 0.0789 Uiso 1.0 4 calc R
H136B H 0.5269 0.1684 0.9326 0.0789 Uiso 1.0 4 calc R
H136C H 0.5446 0.0750 0.9042 0.0789 Uiso 1.0 4 calc R
H137A H 0.4892 -0.0406 0.7487 0.0662 Uiso 1.0 4 calc R
H137B H 0.5000 -0.1163 0.8142 0.0662 Uiso 1.0 4 calc R
H137C H 0.5264 -0.0223 0.8194 0.0662 Uiso 1.0 4 calc R

loop_
_atom_site_aniso_label
_atom_site_aniso_U_11
_atom_site_aniso_U_22
_atom_site_aniso_U_33
_atom_site_aniso_U_12
_atom_site_aniso_U_13
_atom_site_aniso_U_23
W1 0.02823(16) 0.0484(3) 0.02350(17) -0.00573(15) 0.00492(12) -0.00070(15)
W2 0.03011(16) 0.0403(2) 0.02438(16) 0.00321(15) 0.00772(13) 0.00106(14)
Ge1 0.0298(4) 0.0472(6) 0.0288(5) -0.0025(4) 0.0081(4) -0.0006(4)
Ge2 0.0298(4) 0.0397(5) 0.0306(5) -0.0001(4) 0.0036(4) 0.0001(4)
O1 0.048(4) 0.075(5) 0.034(4) 0.016(4) -0.006(3) 0.003(4)
O2 0.072(5) 0.048(5) 0.064(5) 0.007(4) 0.025(4) -0.002(4)
O3 0.047(4) 0.078(5) 0.040(4) -0.005(4) 0.026(3) -0.002(4)
O4 0.063(5) 0.054(5) 0.051(5) -0.015(4) 0.008(4) -0.007(4)
N1 0.038(4) 0.047(5) 0.028(4) 0.002(4) 0.013(3) -0.001(3)
N2 0.062(5) 0.075(7) 0.026(4) 0.004(5) 0.004(4) -0.008(4)
N3 0.032(4) 0.049(5) 0.030(4) 0.006(4) 0.002(3) -0.004(4)
N4 0.050(5) 0.050(5) 0.035(4) 0.003(4) 0.014(4) 0.001(4)
C1 0.031(4) 0.062(6) 0.027(5) -0.004(4) 0.013(4) 0.002(4)
C2 0.043(5) 0.063(7) 0.038(5) -0.009(5) 0.016(5) 0.002(5)
C3 0.033(5) 0.096(9) 0.044(6) -0.015(6) 0.015(5) -0.005(6)
C4 0.066(11) 0.19(3) 0.40(4) -0.023(13) -0.110(18) -0.04(3)
C5 0.159(17) 0.31(3) 0.116(14) -0.19(2) -0.064(13) 0.104(17)
C6 0.077(11) 0.38(4) 0.143(16) -0.104(16) 0.049(11) -0.17(2)
C7 0.031(5) 0.065(7) 0.044(6) -0.006(5) 0.008(4) 0.009(5)
C8 0.047(6) 0.075(8) 0.065(7) 0.004(6) 0.017(6) -0.009(6)
C9 0.055(7) 0.070(9) 0.136(13) 0.018(7) 0.021(8) -0.027(9)
C10 0.042(6) 0.065(9) 0.138(13) 0.016(6) 0.003(8) 0.016(9)
C11 0.064(8) 0.122(13) 0.079(10) 0.030(9) -0.000(7) 0.014(9)
C12 0.048(6) 0.107(11) 0.067(8) 0.023(7) 0.006(6) 0.008(7)
C13 0.037(5) 0.042(5) 0.027(4) -0.007(4) 0.004(4) -0.000(4)
C14 0.046(5) 0.058(7) 0.041(5) -0.009(5) 0.017(5) -0.003(5)
C15 0.065(7) 0.060(8) 0.052(6) -0.025(6) 0.019(6) -0.001(5)
C16 0.076(8) 0.047(7) 0.049(6) -0.011(6) 0.011(6) 0.010(5)
C17 0.052(6) 0.059(7) 0.050(6) 0.005(6) 0.001(5) 0.007(5)
C18 0.038(5) 0.055(6) 0.034(5) -0.009(5) 0.007(4) 0.014(5)
C19 0.042(5) 0.058(7) 0.043(6) -0.016(5) 0.019(5) -0.008(5)
C20 0.050(6) 0.060(7) 0.036(5) -0.012(5) 0.008(5) -0.007(5)
C21 0.041(5) 0.059(7) 0.021(4) 0.005(5) -0.001(4) -0.000(4)
C22 0.049(5) 0.041(6) 0.035(5) 0.001(5) 0.017(4) 0.001(4)
C23 0.038(5) 0.048(6) 0.029(5) 0.000(4) 0.004(4) 0.000(4)
C24 0.085(8) 0.064(8) 0.042(6) -0.001(7) 0.001(6) -0.019(6)
C25 0.097(9) 0.108(10) 0.027(6) 0.022(8) 0.022(6) 0.003(6)
C26 0.032(4) 0.059(6) 0.027(5) -0.003(4) 0.004(4) -0.006(4)
C27 0.047(5) 0.054(7) 0.028(5) -0.019(5) 0.008(4) -0.002(4)
C28 0.041(5) 0.049(6) 0.040(5) 0.003(5) 0.009(4) 0.010(5)
C29 0.047(6) 0.054(6) 0.032(5) -0.014(5) -0.004(4) 0.009(5)
C30 0.064(6) 0.047(6) 0.024(5) -0.013(5) 0.015(4) 0.003(4)
C31 0.046(5) 0.042(6) 0.035(5) -0.007(5) 0.014(4) 0.000(4)
C32 0.044(5) 0.052(6) 0.029(5) -0.012(5) 0.007(4) 0.004(4)
C33 0.071(8) 0.064(8) 0.073(8) 0.009(6) 0.022(7) 0.010(6)
C34 0.064(7) 0.082(9) 0.048(7) -0.018(7) -0.019(6) 0.017(6)
C35 0.110(10) 0.066(8) 0.038(6) -0.035(7) 0.025(6) -0.001(5)
C36 0.051(6) 0.061(7) 0.063(7) -0.010(5) 0.023(5) -0.006(6)
C37 0.053(6) 0.064(7) 0.037(5) -0.013(5) 0.011(5) -0.008(5)
C101 0.033(5) 0.054(6) 0.027(5) -0.007(4) 0.010(4) -0.002(4)
C102 0.036(5) 0.054(6) 0.035(5) 0.001(5) 0.010(4) -0.005(4)
C103 0.042(5) 0.077(8) 0.030(5) 0.013(5) 0.008(4) -0.001(5)
C105 0.075(10) 0.21(2) 0.179(17) 0.078(12) -0.077(11) -0.146(16)
C106 0.074(11) 0.091(14) 0.49(5) 0.039(10) 0.011(18) -0.09(2)
C107 0.036(5) 0.043(6) 0.048(6) 0.001(4) -0.001(4) 0.006(5)
C108 0.065(7) 0.118(11) 0.050(7) -0.045(8) -0.001(6) -0.004(7)
C109 0.095(11) 0.152(16) 0.078(10) -0.076(11) -0.009(9) -0.015(10)
C110 0.058(8) 0.083(10) 0.115(12) -0.036(7) -0.013(8) -0.005(9)
C111 0.048(7) 0.063(8) 0.128(12) -0.012(6) 0.031(8) -0.000(8)
C112 0.047(6) 0.058(7) 0.084(8) -0.013(5) 0.025(6) -0.009(6)
C113 0.027(4) 0.040(5) 0.036(5) 0.001(4) 0.010(4) -0.001(4)
C114 0.041(5) 0.045(6) 0.042(5) -0.002(5) 0.001(4) 0.007(5)
C115 0.047(6) 0.066(8) 0.047(6) 0.008(5) 0.006(5) 0.004(5)
C116 0.053(6) 0.058(7) 0.047(6) 0.011(5) 0.013(5) 0.019(5)
C117 0.050(6) 0.047(6) 0.054(6) -0.001(5) 0.016(5) 0.007(5)
C118 0.042(5) 0.048(6) 0.037(5) 0.006(5) 0.014(4) 0.004(5)
C119 0.051(6) 0.058(7) 0.024(5) 0.020(5) 0.000(4) 0.004(4)
C120 0.049(5) 0.049(6) 0.031(5) 0.017(5) 0.002(4) 0.001(4)
C121 0.033(4) 0.042(6) 0.037(5) -0.001(4) 0.011(4) -0.007(4)
C122 0.043(5) 0.055(6) 0.030(5) 0.004(5) 0.010(4) 0.004(4)
C123 0.046(5) 0.047(6) 0.025(4) 0.003(5) 0.006(4) 0.001(4)
C124 0.071(7) 0.057(7) 0.051(6) 0.013(6) 0.029(6) -0.005(5)
C125 0.067(7) 0.065(7) 0.038(6) -0.003(6) 0.014(5) 0.001(5)
C126 0.037(5) 0.040(5) 0.027(4) 0.008(4) 0.007(4) -0.006(4)
C127 0.046(5) 0.043(6) 0.030(5) -0.006(5) 0.013(4) -0.003(4)
C128 0.050(6) 0.041(6) 0.042(5) 0.000(5) 0.015(5) 0.009(4)
C129 0.058(6) 0.049(6) 0.055(6) 0.006(5) 0.032(5) 0.021(5)
C130 0.080(7) 0.041(6) 0.032(5) 0.026(6) 0.029(5) 0.014(4)
C131 0.053(6) 0.045(6) 0.030(5) 0.015(5) 0.001(4) 0.006(4)
C132 0.060(6) 0.037(5) 0.032(5) 0.016(5) 0.015(5) 0.003(4)
C133 0.065(7) 0.057(8) 0.079(8) -0.009(6) 0.012(6) 0.007(6)
C134 0.099(10) 0.079(9) 0.107(10) 0.014(8) 0.073(9) 0.035(8)
C135 0.158(13) 0.051(7) 0.048(7) 0.031(8) 0.046(8) 0.011(6)
C136 0.071(7) 0.069(8) 0.041(6) 0.015(6) -0.017(5) 0.003(6)
C137 0.065(7) 0.061(7) 0.042(6) 0.022(6) 0.017(5) 0.002(5)

loop_
_atom_type_symbol
_atom_type_description
_atom_type_scat_dispersion_real
_atom_type_scat_dispersion_imag
_atom_type_scat_source
C C 0.0033 0.0016
;
International Tables for Crystallography
(1992, Vol. C, Tables 4.2.6.8 and 6.1.1.4)
;
H H 0.0000 0.0000
;
International Tables for Crystallography
(1992, Vol. C, Table 6.1.1.4)
;
Ge Ge 0.1547 1.8001
;
International Tables for Crystallography
(1992, Vol. C, Tables 4.2.6.8 and 6.1.1.4)
;
N N 0.0061 0.0033
;
International Tables for Crystallography
(1992, Vol. C, Tables 4.2.6.8 and 6.1.1.4)
;
O O 0.0106 0.0060
;
International Tables for Crystallography
(1992, Vol. C, Tables 4.2.6.8 and 6.1.1.4)
;
W W -0.8490 6.8722
;
International Tables for Crystallography
(1992, Vol. C, Tables 4.2.6.8 and 6.1.1.4)
;

loop_
_geom_angle_atom_site_label_1
_geom_angle_atom_site_label_2
_geom_angle_atom_site_label_3
_geom_angle
_geom_angle_publ_flag
Ge1 W1 C1 66.7(3) yes
Ge1 W1 C26 77.1(3) yes
Ge1 W1 C27 111.3(3) yes
Ge1 W1 C28 99.4(3) yes
Ge1 W1 C29 112.8(3) yes
Ge1 W1 C30 146.4(3) yes
Ge1 W1 C31 153.5(3) yes
Ge1 W1 C32 117.8(3) yes
C1 W1 C26 125.7(4) yes
C1 W1 C27 81.4(4) yes
C1 W1 C28 109.0(3) yes
C1 W1 C29 85.6(4) yes
C1 W1 C30 95.7(3) yes
C1 W1 C31 131.3(3) yes
C1 W1 C32 142.2(3) yes
C26 W1 C27 75.5(4) yes
C26 W1 C28 115.9(4) yes
C26 W1 C29 147.3(4) yes
C26 W1 C30 133.4(4) yes
C26 W1 C31 98.5(4) yes
C26 W1 C32 90.1(4) yes
C27 W1 C28 149.2(4) yes
C27 W1 C29 123.8(4) yes
C27 W1 C30 92.8(4) yes
C27 W1 C31 92.4(4) yes
C27 W1 C32 123.8(4) yes
C28 W1 C29 33.9(3) yes
C28 W1 C30 58.0(4) yes
C28 W1 C31 58.6(4) yes
C28 W1 C32 34.9(3) yes
C29 W1 C30 34.6(4) yes
C29 W1 C31 58.2(3) yes
C29 W1 C32 57.5(3) yes
C30 W1 C31 36.1(3) yes
C30 W1 C32 59.1(3) yes
C31 W1 C32 35.7(4) yes
Ge2 W2 C101 66.6(2) yes
Ge2 W2 C126 76.7(2) yes
Ge2 W2 C127 111.9(3) yes
Ge2 W2 C128 98.5(2) yes
Ge2 W2 C129 111.5(3) yes
Ge2 W2 C130 145.3(3) yes
Ge2 W2 C131 153.3(3) yes
Ge2 W2 C132 117.3(2) yes
C101 W2 C126 124.1(4) yes
C101 W2 C127 80.9(4) yes
C101 W2 C128 110.5(4) yes
C101 W2 C129 86.6(4) yes
C101 W2 C130 96.2(4) yes
C101 W2 C131 131.8(4) yes
C101 W2 C132 143.3(4) yes
C126 W2 C127 75.4(4) yes
C126 W2 C128 115.6(4) yes
C126 W2 C129 147.6(4) yes
C126 W2 C130 134.7(4) yes
C126 W2 C131 99.3(4) yes
C126 W2 C132 90.6(4) yes
C127 W2 C128 149.4(3) yes
C127 W2 C129 124.7(4) yes
C127 W2 C130 93.4(4) yes
C127 W2 C131 92.1(4) yes
C127 W2 C132 123.7(4) yes
C128 W2 C129 33.9(4) yes
C128 W2 C130 58.0(3) yes
C128 W2 C131 58.9(3) yes
C128 W2 C132 34.6(4) yes
C129 W2 C130 34.8(4) yes
C129 W2 C131 58.8(4) yes
C129 W2 C132 57.4(4) yes
C130 W2 C131 36.3(4) yes
C130 W2 C132 59.0(4) yes
C131 W2 C132 35.9(3) yes
W1 Ge1 N1 113.3(2) yes
W1 Ge1 C7 120.7(3) yes
W1 Ge1 C13 121.0(3) yes
N1 Ge1 C7 93.7(4) yes
N1 Ge1 C13 97.0(3) yes
C7 Ge1 C13 105.4(4) yes
W2 Ge2 N3 112.64(17) yes
W2 Ge2 C107 121.3(3) yes
W2 Ge2 C113 119.9(3) yes
N3 Ge2 C107 94.8(4) yes
N3 Ge2 C113 97.8(4) yes
C107 Ge2 C113 105.3(4) yes
Ge1 N1 C19 117.1(6) yes
Ge1 N1 C23 125.9(6) yes
C19 N1 C23 116.4(7) yes
C21 N2 C24 120.3(9) yes
C21 N2 C25 121.8(9) yes
C24 N2 C25 117.2(9) yes
Ge2 N3 C119 117.9(6) yes
Ge2 N3 C123 126.0(6) yes
C119 N3 C123 115.6(8) yes
C121 N4 C124 121.6(8) yes
C121 N4 C125 122.3(8) yes
C124 N4 C125 115.3(8) yes
W1 C1 C2 179.3(9) yes
C1 C2 C3 176.1(11) yes
C2 C3 C4 106.9(11) yes
C2 C3 C5 110.9(10) yes
C2 C3 C6 113.6(11) yes
C4 C3 C5 113.8(14) yes
C4 C3 C6 97.7(15) yes
C5 C3 C6 113.2(15) yes
Ge1 C7 C8 124.0(7) yes
Ge1 C7 C12 119.9(8) yes
C8 C7 C12 115.8(10) yes
C7 C8 C9 121.1(11) yes
C8 C9 C10 119.7(15) yes
C9 C10 C11 121.0(12) yes
C10 C11 C12 120.9(13) yes
C7 C12 C11 121.4(12) yes
Ge1 C13 C14 122.4(7) yes
Ge1 C13 C18 119.3(7) yes
C14 C13 C18 118.3(9) yes
C13 C14 C15 120.6(10) yes
C14 C15 C16 121.2(11) yes
C15 C16 C17 117.4(11) yes
C16 C17 C18 121.3(10) yes
C13 C18 C17 121.2(9) yes
N1 C19 C20 123.7(9) yes
C19 C20 C21 119.9(9) yes
N2 C21 C20 121.1(9) yes
N2 C21 C22 122.5(9) yes
C20 C21 C22 116.4(8) yes
C21 C22 C23 119.3(9) yes
N1 C23 C22 124.1(9) yes
W1 C26 O1 176.6(8) yes
W1 C27 O2 173.6(9) yes
W1 C28 C29 72.9(6) yes
W1 C28 C32 69.9(6) yes
W1 C28 C33 132.3(8) yes
C29 C28 C32 107.4(9) yes
C29 C28 C33 127.7(8) yes
C32 C28 C33 123.6(8) yes
W1 C29 C28 73.2(5) yes
W1 C29 C30 69.4(5) yes
W1 C29 C34 127.8(8) yes
C28 C29 C30 109.4(8) yes
C28 C29 C34 125.1(9) yes
C30 C29 C34 125.3(9) yes
W1 C30 C29 76.0(6) yes
W1 C30 C31 71.0(5) yes
W1 C30 C35 124.6(7) yes
C29 C30 C31 107.5(8) yes
C29 C30 C35 125.8(8) yes
C31 C30 C35 126.2(10) yes
W1 C31 C30 72.9(6) yes
W1 C31 C32 73.8(6) yes
W1 C31 C36 123.4(7) yes
C30 C31 C32 107.5(8) yes
C30 C31 C36 126.1(9) yes
C32 C31 C36 126.1(8) yes
W1 C32 C28 75.2(6) yes
W1 C32 C31 70.5(6) yes
W1 C32 C37 125.8(7) yes
C28 C32 C31 108.1(7) yes
C28 C32 C37 126.2(9) yes
C31 C32 C37 125.3(8) yes
W2 C101 C102 178.7(9) yes
C101 C102 C103 177.5(9) yes
C102 C103 C104A 105.8(14) yes
C102 C103 C104B 112.8(10) yes
C102 C103 C105 110.9(10) yes
C102 C103 C106 111.1(10) yes
C104A C103 C104B 42.1(14) yes
C104A C103 C105 94.8(14) yes
C104B C103 C105 125.0(12) yes
C104A C103 C106 128.8(18) yes
C104B C103 C106 90.4(15) yes
C105 C103 C106 103.4(13) yes
C103 C104A C104B 68(2) yes
C103 C104B C104A 70(3) yes
Ge2 C107 C108 122.7(8) yes
Ge2 C107 C112 119.6(7) yes
C108 C107 C112 117.7(9) yes
C107 C108 C109 120.5(12) yes
C108 C109 C110 122.3(14) yes
C109 C110 C111 119.1(13) yes
C110 C111 C112 120.1(14) yes
C107 C112 C111 120.2(11) yes
Ge2 C113 C114 123.6(7) yes
Ge2 C113 C118 118.3(6) yes
C114 C113 C118 118.0(8) yes
C113 C114 C115 122.5(9) yes
C114 C115 C116 119.1(8) yes
C115 C116 C117 120.5(10) yes
C116 C117 C118 119.1(9) yes
C113 C118 C117 120.8(8) yes
N3 C119 C120 124.4(8) yes
C119 C120 C121 120.9(9) yes
N4 C121 C120 121.7(8) yes
N4 C121 C122 124.0(8) yes
C120 C121 C122 114.2(8) yes
C121 C122 C123 121.4(8) yes
N3 C123 C122 123.3(8) yes
W2 C126 O3 177.2(7) yes
W2 C127 O4 173.9(8) yes
W2 C128 C129 72.7(6) yes
W2 C128 C132 70.6(6) yes
W2 C128 C133 131.0(7) yes
C129 C128 C132 108.0(8) yes
C129 C128 C133 125.7(10) yes
C132 C128 C133 125.4(10) yes
W2 C129 C128 73.4(6) yes
W2 C129 C130 69.2(6) yes
W2 C129 C134 128.5(8) yes
C128 C129 C130 108.9(10) yes
C128 C129 C134 126.1(9) yes
C130 C129 C134 124.6(10) yes
W2 C130 C129 76.0(6) yes
W2 C130 C131 71.6(5) yes
W2 C130 C135 125.7(7) yes
C129 C130 C131 108.4(9) yes
C129 C130 C135 126.4(11) yes
C131 C130 C135 124.5(10) yes
W2 C131 C130 72.0(5) yes
W2 C131 C132 73.8(5) yes
W2 C131 C136 123.4(7) yes
C130 C131 C132 106.1(8) yes
C130 C131 C136 126.4(9) yes
C132 C131 C136 127.3(9) yes
W2 C132 C128 74.8(6) yes
W2 C132 C131 70.2(5) yes
W2 C132 C137 126.2(7) yes
C128 C132 C131 108.6(9) yes
C128 C132 C137 127.2(8) yes
C131 C132 C137 123.8(9) yes
C3 C4 H4A 109.474 no
C3 C4 H4B 109.470 no
C3 C4 H4C 109.481 no
H4A C4 H4B 109.477 no
H4A C4 H4C 109.475 no
H4B C4 H4C 109.450 no
C3 C5 H5A 109.468 no
C3 C5 H5B 109.485 no
C3 C5 H5C 109.468 no
H5A C5 H5B 109.464 no
H5A C5 H5C 109.467 no
H5B C5 H5C 109.475 no
C3 C6 H6A 109.465 no
C3 C6 H6B 109.470 no
C3 C6 H6C 109.466 no
H6A C6 H6B 109.463 no
H6A C6 H6C 109.486 no
H6B C6 H6C 109.477 no
C7 C8 H8 119.453 no
C9 C8 H8 119.460 no
C8 C9 H9 120.149 no
C10 C9 H9 120.154 no
C9 C10 H10 119.504 no
C11 C10 H10 119.512 no
C10 C11 H11 119.566 no
C12 C11 H11 119.568 no
C7 C12 H12 119.292 no
C11 C12 H12 119.290 no
C13 C14 H14 119.693 no
C15 C14 H14 119.722 no
C14 C15 H15 119.397 no
C16 C15 H15 119.399 no
C15 C16 H16 121.256 no
C17 C16 H16 121.294 no
C16 C17 H17 119.361 no
C18 C17 H17 119.349 no
C13 C18 H18 119.393 no
C17 C18 H18 119.398 no
N1 C19 H19 118.152 no
C20 C19 H19 118.145 no
C19 C20 H20 120.068 no
C21 C20 H20 120.074 no
C21 C22 H22 120.342 no
C23 C22 H22 120.343 no
N1 C23 H23 117.970 no
C22 C23 H23 117.977 no
N2 C24 H24A 109.469 no
N2 C24 H24B 109.476 no
N2 C24 H24C 109.471 no
H24A C24 H24B 109.466 no
H24A C24 H24C 109.468 no
H24B C24 H24C 109.477 no
N2 C25 H25A 109.466 no
N2 C25 H25B 109.475 no
N2 C25 H25C 109.481 no
H25A C25 H25B 109.477 no
H25A C25 H25C 109.465 no
H25B C25 H25C 109.465 no
C28 C33 H33A 109.475 no
C28 C33 H33B 109.472 no
C28 C33 H33C 109.464 no
H33A C33 H33B 109.472 no
H33A C33 H33C 109.464 no
H33B C33 H33C 109.480 no
C29 C34 H34A 109.474 no
C29 C34 H34B 109.465 no
C29 C34 H34C 109.471 no
H34A C34 H34B 109.477 no
H34A C34 H34C 109.480 no
H34B C34 H34C 109.461 no
C30 C35 H35A 109.468 no
C30 C35 H35B 109.467 no
C30 C35 H35C 109.475 no
H35A C35 H35B 109.459 no
H35A C35 H35C 109.478 no
H35B C35 H35C 109.481 no
C31 C36 H36A 109.463 no
C31 C36 H36B 109.459 no
C31 C36 H36C 109.474 no
H36A C36 H36B 109.463 no
H36A C36 H36C 109.483 no
H36B C36 H36C 109.486 no
C32 C37 H37A 109.469 no
C32 C37 H37B 109.490 no
C32 C37 H37C 109.459 no
H37A C37 H37B 109.480 no
H37A C37 H37C 109.464 no
H37B C37 H37C 109.465 no
C103 C105 H105A 109.465 no
C103 C105 H105B 109.466 no
C103 C105 H105C 109.471 no
H105A C105 H105B 109.454 no
H105A C105 H105C 109.486 no
H105B C105 H105C 109.485 no
C103 C106 H106A 109.476 no
C103 C106 H106B 109.453 no
C103 C106 H106C 109.480 no
H106A C106 H106B 109.469 no
H106A C106 H106C 109.472 no
H106B C106 H106C 109.478 no
C107 C108 H108 119.743 no
C109 C108 H108 119.732 no
C108 C109 H109 118.859 no
C110 C109 H109 118.858 no
C109 C110 H110 120.477 no
C111 C110 H110 120.466 no
C110 C111 H111 119.951 no
C112 C111 H111 119.936 no
C107 C112 H112 119.889 no
C111 C112 H112 119.870 no
C113 C114 H114 118.761 no
C115 C114 H114 118.779 no
C114 C115 H115 120.458 no
C116 C115 H115 120.468 no
C115 C116 H116 119.738 no
C117 C116 H116 119.737 no
C116 C117 H117 120.441 no
C118 C117 H117 120.437 no
C113 C118 H118 119.582 no
C117 C118 H118 119.585 no
N3 C119 H119 117.806 no
C120 C119 H119 117.805 no
C119 C120 H120 119.575 no
C121 C120 H120 119.564 no
C121 C122 H122 119.292 no
C123 C122 H122 119.297 no
N3 C123 H123 118.334 no
C122 C123 H123 118.325 no
N4 C124 H124A 109.470 no
N4 C124 H124B 109.473 no
N4 C124 H124C 109.479 no
H124A C124 H124B 109.466 no
H124A C124 H124C 109.473 no
H124B C124 H124C 109.467 no
N4 C125 H125A 109.471 no
N4 C125 H125B 109.491 no
N4 C125 H125C 109.464 no
H125A C125 H125B 109.475 no
H125A C125 H125C 109.467 no
H125B C125 H125C 109.460 no
C128 C133 H133A 109.467 no
C128 C133 H133B 109.472 no
C128 C133 H133C 109.482 no
H133A C133 H133B 109.479 no
H133A C133 H133C 109.456 no
H133B C133 H133C 109.472 no
C129 C134 H134A 109.476 no
C129 C134 H134B 109.461 no
C129 C134 H134C 109.470 no
H134A C134 H134B 109.478 no
H134A C134 H134C 109.465 no
H134B C134 H134C 109.477 no
C130 C135 H135A 109.477 no
C130 C135 H135B 109.472 no
C130 C135 H135C 109.458 no
H135A C135 H135B 109.497 no
H135A C135 H135C 109.465 no
H135B C135 H135C 109.458 no
C131 C136 H136A 109.481 no
C131 C136 H136B 109.483 no
C131 C136 H136C 109.482 no
H136A C136 H136B 109.467 no
H136A C136 H136C 109.457 no
H136B C136 H136C 109.457 no
C132 C137 H137A 109.465 no
C132 C137 H137B 109.457 no
C132 C137 H137C 109.473 no
H137A C137 H137B 109.470 no
H137A C137 H137C 109.474 no
H137B C137 H137C 109.488 no

loop_
_geom_bond_atom_site_label_1
_geom_bond_atom_site_label_2
_geom_bond_distance
_geom_bond_publ_flag
W1 Ge1 2.5666(11) yes
W1 C1 2.147(8) yes
W1 C26 1.960(8) yes
W1 C27 1.924(10) yes
W1 C28 2.412(10) yes
W1 C29 2.408(9) yes
W1 C30 2.324(9) yes
W1 C31 2.299(10) yes
W1 C32 2.342(10) yes
W2 Ge2 2.5618(9) yes
W2 C101 2.161(9) yes
W2 C126 1.963(9) yes
W2 C127 1.925(9) yes
W2 C128 2.402(10) yes
W2 C129 2.393(11) yes
W2 C130 2.306(9) yes
W2 C131 2.301(8) yes
W2 C132 2.348(9) yes
Ge1 N1 2.068(7) yes
Ge1 C7 1.969(9) yes
Ge1 C13 1.968(9) yes
Ge2 N3 2.056(8) yes
Ge2 C107 1.991(9) yes
Ge2 C113 1.967(9) yes
O1 C26 1.166(10) yes
O2 C27 1.189(13) yes
O3 C126 1.160(12) yes
O4 C127 1.168(11) yes
N1 C19 1.341(12) yes
N1 C23 1.357(12) yes
N2 C21 1.347(12) yes
N2 C24 1.447(15) yes
N2 C25 1.451(15) yes
N3 C119 1.334(12) yes
N3 C123 1.368(11) yes
N4 C121 1.344(12) yes
N4 C124 1.462(13) yes
N4 C125 1.469(11) yes
C1 C2 1.197(12) yes
C2 C3 1.497(13) yes
C3 C4 1.57(3) yes
C3 C5 1.45(3) yes
C3 C6 1.40(3) yes
C7 C8 1.391(16) yes
C7 C12 1.395(15) yes
C8 C9 1.405(16) yes
C9 C10 1.34(3) yes
C10 C11 1.32(3) yes
C11 C12 1.384(18) yes
C13 C14 1.377(14) yes
C13 C18 1.383(13) yes
C14 C15 1.393(15) yes
C15 C16 1.377(16) yes
C16 C17 1.396(17) yes
C17 C18 1.366(15) yes
C19 C20 1.374(13) yes
C20 C21 1.405(14) yes
C21 C22 1.410(13) yes
C22 C23 1.367(12) yes
C28 C29 1.406(13) yes
C28 C32 1.427(12) yes
C28 C33 1.497(16) yes
C29 C30 1.410(14) yes
C29 C34 1.497(13) yes
C30 C31 1.432(11) yes
C30 C35 1.491(14) yes
C31 C32 1.423(13) yes
C31 C36 1.504(14) yes
C32 C37 1.516(12) yes
C101 C102 1.195(13) yes
C102 C103 1.502(14) yes
C103 C106 1.50(2) yes
C103 C104A 1.54(4) yes
C103 C104B 1.53(3) yes
C103 C105 1.464(17) yes
C104A C104B 1.10(4) yes
C107 C108 1.404(15) yes
C107 C112 1.367(16) yes
C108 C109 1.37(2) yes
C109 C110 1.33(3) yes
C110 C111 1.38(2) yes
C111 C112 1.413(15) yes
C113 C114 1.383(11) yes
C113 C118 1.373(12) yes
C114 C115 1.386(14) yes
C115 C116 1.388(15) yes
C116 C117 1.368(12) yes
C117 C118 1.433(13) yes
C119 C120 1.358(14) yes
C120 C121 1.418(12) yes
C121 C122 1.398(13) yes
C122 C123 1.360(13) yes
C128 C129 1.399(15) yes
C128 C132 1.414(14) yes
C128 C133 1.491(14) yes
C129 C134 1.495(18) yes
C129 C130 1.407(13) yes
C130 C131 1.435(15) yes
C130 C135 1.521(15) yes
C131 C132 1.434(12) yes
C131 C136 1.506(14) yes
C132 C137 1.509(15) yes
C4 H4A 0.980 no
C4 H4B 0.980 no
C4 H4C 0.980 no
C5 H5A 0.980 no
C5 H5B 0.980 no
C5 H5C 0.980 no
C6 H6A 0.980 no
C6 H6B 0.980 no
C6 H6C 0.980 no
C8 H8 0.950 no
C9 H9 0.950 no
C10 H10 0.950 no
C11 H11 0.950 no
C12 H12 0.950 no
C14 H14 0.950 no
C15 H15 0.950 no
C16 H16 0.950 no
C17 H17 0.950 no
C18 H18 0.950 no
C19 H19 0.950 no
C20 H20 0.950 no
C22 H22 0.950 no
C23 H23 0.950 no
C24 H24A 0.980 no
C24 H24B 0.980 no
C24 H24C 0.980 no
C25 H25A 0.980 no
C25 H25B 0.980 no
C25 H25C 0.980 no
C33 H33A 0.980 no
C33 H33B 0.980 no
C33 H33C 0.980 no
C34 H34A 0.980 no
C34 H34B 0.980 no
C34 H34C 0.980 no
C35 H35A 0.980 no
C35 H35B 0.980 no
C35 H35C 0.980 no
C36 H36A 0.980 no
C36 H36B 0.980 no
C36 H36C 0.980 no
C37 H37A 0.980 no
C37 H37B 0.980 no
C37 H37C 0.980 no
C105 H105A 0.980 no
C105 H105B 0.980 no
C105 H105C 0.980 no
C106 H106A 0.980 no
C106 H106B 0.980 no
C106 H106C 0.980 no
C108 H108 0.950 no
C109 H109 0.950 no
C110 H110 0.950 no
C111 H111 0.950 no
C112 H112 0.950 no
C114 H114 0.950 no
C115 H115 0.950 no
C116 H116 0.950 no
C117 H117 0.950 no
C118 H118 0.950 no
C119 H119 0.950 no
C120 H120 0.950 no
C122 H122 0.950 no
C123 H123 0.950 no
C124 H124A 0.980 no
C124 H124B 0.980 no
C124 H124C 0.980 no
C125 H125A 0.980 no
C125 H125B 0.980 no
C125 H125C 0.980 no
C133 H133A 0.980 no
C133 H133B 0.980 no
C133 H133C 0.980 no
C134 H134A 0.980 no
C134 H134B 0.980 no
C134 H134C 0.980 no
C135 H135A 0.980 no
C135 H135B 0.980 no
C135 H135C 0.980 no
C136 H136A 0.980 no
C136 H136B 0.980 no
C136 H136C 0.980 no
C137 H137A 0.980 no
C137 H137B 0.980 no
C137 H137C 0.980 no
